data_4328529
loop_
_publ_author_name
'Ruchi Gaur'
'Lallan Mishra'

_publ_section_title
;
 Synthesis and Characterization of Ru(II)-DMSO-Cl-Chalcone Complexes: DNA
 Binding, Nuclease, and Topoisomerase II Inhibitory Activity
;
_journal_name_full 'Inorganic Chemistry'
_journal_page_first 3059
_journal_page_last 3070
_journal_paper_doi 10.1021/ic202440r
_journal_volume 51
_journal_year 2012
_chemical_formula_sum 'C29 H33 Cl O5 Ru S3'
_chemical_formula_weight 694.25
_chemical_name_systematic
;
 ?
;
_space_group_IT_number 14
_symmetry_cell_setting monoclinic
_symmetry_space_group_name_Hall '-P 2ybc'
_symmetry_space_group_name_H-M 'P 1 21/c 1'
_atom_sites_solution_hydrogens geom
_atom_sites_solution_primary direct
_atom_sites_solution_secondary difmap
_audit_creation_method SHELXL-97
_cell_angle_alpha 90.00
_cell_angle_beta 95.429(4)
_cell_angle_gamma 90.00
_cell_formula_units_Z 4
_cell_length_a 8.3752(3)
_cell_length_b 24.7738(9)
_cell_length_c 14.2933(6)
_cell_measurement_reflns_used 4035
_cell_measurement_temperature 150(2)
_cell_measurement_theta_max 32.7218
_cell_measurement_theta_min 3.2827
_cell_volume 2952.3(2)
_computing_cell_refinement 'CrysAlis RED, Oxford Diffraction Ltd.,'
_computing_data_collection 'CrysAlis CCD, Oxford Diffraction Ltd.,'
_computing_data_reduction 'CrysAlis RED, Oxford Diffraction Ltd.,'
_computing_molecular_graphics Ortep3
_computing_publication_material Shelx97
_computing_structure_refinement 'SHELXL-97 (Sheldrick, 1997)'
_computing_structure_solution 'SHELXS-97 (Sheldrick, 1997)'
_diffrn_ambient_temperature 150(2)
_diffrn_detector_area_resol_mean 15.9948
_diffrn_measured_fraction_theta_full 0.998
_diffrn_measured_fraction_theta_max 0.998
_diffrn_measurement_device_type 'OXFORD DIFFRACTION XCALIBUR-S'
_diffrn_measurement_method \w/q-scan
_diffrn_radiation_monochromator graphite
_diffrn_radiation_source 'Enhance (Mo) X-ray Source'
_diffrn_radiation_type MoK\a
_diffrn_radiation_wavelength 0.71073
_diffrn_reflns_av_R_equivalents 0.0906
_diffrn_reflns_av_sigmaI/netI 0.1342
_diffrn_reflns_limit_h_max 9
_diffrn_reflns_limit_h_min -9
_diffrn_reflns_limit_k_max 28
_diffrn_reflns_limit_k_min -29
_diffrn_reflns_limit_l_max 16
_diffrn_reflns_limit_l_min -13
_diffrn_reflns_number 22306
_diffrn_reflns_theta_full 25.00
_diffrn_reflns_theta_max 25.00
_diffrn_reflns_theta_min 3.29
_exptl_absorpt_coefficient_mu 0.871
_exptl_absorpt_correction_T_max 0.9577
_exptl_absorpt_correction_T_min 0.9027
_exptl_absorpt_correction_type multi-scan
_exptl_absorpt_process_details
;
CrysAlis RED, Oxford Diffraction Ltd.,
Version 1.171.31.7 (release 18-10-2006 CrysAlis171 .NET)
(compiled Oct 18 2006,16:28:17)
empirical absorption correction using spherical harmonics,
 implemented in SCALE3 ABSPACK scaling algorithm.
;
_exptl_crystal_colour black
_exptl_crystal_density_diffrn 1.562
_exptl_crystal_description tiny-block
_exptl_crystal_F_000 1424
_exptl_crystal_size_max 0.12
_exptl_crystal_size_mid 0.08
_exptl_crystal_size_min 0.05
_refine_diff_density_max 1.004
_refine_diff_density_min -0.375
_refine_diff_density_rms 0.081
_refine_ls_extinction_method none
_refine_ls_goodness_of_fit_ref 0.809
_refine_ls_hydrogen_treatment riding
_refine_ls_matrix_type full
_refine_ls_number_parameters 358
_refine_ls_number_reflns 5164
_refine_ls_number_restraints 0
_refine_ls_restrained_S_all 0.809
_refine_ls_R_factor_all 0.0945
_refine_ls_R_factor_gt 0.0432
_refine_ls_shift/su_max 0.000
_refine_ls_shift/su_mean 0.000
_refine_ls_structure_factor_coef Fsqd
_refine_ls_weighting_details 'calc w=1/[\s^2^(Fo^2^)+(0.0372P)^2^+0.0000P] where P=(Fo^2^+2Fc^2^)/3'
_refine_ls_weighting_scheme calc
_refine_ls_wR_factor_gt 0.0841
_refine_ls_wR_factor_ref 0.0911
_reflns_number_gt 2808
_reflns_number_total 5164
_reflns_threshold_expression >2sigma(I)
_cod_data_source_file ic202440r_si_002_3.cif
_cod_data_source_block complex3
_cod_original_sg_symbol_H-M 'P 21/c'
_cod_database_code 4328529

loop_
_symmetry_equiv_pos_as_xyz
'x, y, z'
'-x, y+1/2, -z+1/2'
'-x, -y, -z'
'x, -y-1/2, z-1/2'

loop_
_atom_site_label
_atom_site_type_symbol
_atom_site_fract_x
_atom_site_fract_y
_atom_site_fract_z
_atom_site_U_iso_or_equiv
_atom_site_adp_type
_atom_site_occupancy
_atom_site_symmetry_multiplicity
_atom_site_calc_flag
_atom_site_refinement_flags
Ru1 Ru 0.29582(5) 0.345662(17) 0.92811(3) 0.03306(14) Uani 1 1 d .
Cl1 Cl 0.39727(19) 0.26611(6) 0.85496(12) 0.0597(5) Uani 1 1 d .
S1 S 0.54857(16) 0.38018(6) 0.93937(11) 0.0444(4) Uani 1 1 d .
S2 S 0.32054(16) 0.31007(5) 1.07350(10) 0.0403(4) Uani 1 1 d .
S3 S 0.18251(17) 0.42326(6) 0.97572(12) 0.0464(4) Uani 1 1 d .
O1 O 0.0762(4) 0.30796(14) 0.9075(3) 0.0451(10) Uani 1 1 d .
O2 O 0.2586(4) 0.37599(13) 0.7932(2) 0.0389(9) Uani 1 1 d .
O3 O 0.5737(4) 0.43476(14) 0.9805(3) 0.0629(12) Uani 1 1 d .
O4 O 0.4429(5) 0.33168(16) 1.1437(3) 0.0631(12) Uani 1 1 d .
O5 O 0.0085(4) 0.41901(16) 0.9803(4) 0.0781(15) Uani 1 1 d .
C1 C 0.0006(6) 0.2984(2) 0.8274(5) 0.0437(15) Uani 1 1 d .
C2 C -0.1186(7) 0.2572(2) 0.8239(5) 0.0514(17) Uani 1 1 d .
H2 H -0.1312 0.2374 0.8780 0.062 Uiso 1 1 calc R
C3 C -0.2146(7) 0.2457(2) 0.7441(5) 0.0561(18) Uani 1 1 d .
H3 H -0.2912 0.2186 0.7449 0.067 Uiso 1 1 calc R
C4 C -0.1996(7) 0.2736(2) 0.6627(5) 0.0566(18) Uani 1 1 d .
H4 H -0.2673 0.2661 0.6089 0.068 Uiso 1 1 calc R
C5 C -0.0857(6) 0.3124(2) 0.6609(4) 0.0518(17) Uani 1 1 d .
H5 H -0.0760 0.3305 0.6047 0.062 Uiso 1 1 calc R
C6 C 0.0205(6) 0.3267(2) 0.7415(4) 0.0369(14) Uani 1 1 d .
C7 C 0.1430(7) 0.3667(2) 0.7326(4) 0.0388(14) Uani 1 1 d .
C8 C 0.1376(7) 0.4013(2) 0.6482(4) 0.0442(15) Uani 1 1 d .
H8 H 0.0442 0.4011 0.6075 0.053 Uiso 1 1 calc R
C9 C 0.2559(7) 0.4322(2) 0.6271(4) 0.0427(15) Uani 1 1 d .
H9 H 0.3509 0.4296 0.6661 0.051 Uiso 1 1 calc R
C10 C 0.2553(6) 0.4701(2) 0.5491(4) 0.0419(15) Uani 1 1 d .
C11 C 0.1849(6) 0.4577(2) 0.4577(4) 0.0436(15) Uani 1 1 d .
C12 C 0.1212(7) 0.4058(2) 0.4312(5) 0.0585(17) Uani 1 1 d .
H12 H 0.1308 0.3777 0.4746 0.070 Uiso 1 1 calc R
C13 C 0.0472(8) 0.3966(3) 0.3446(5) 0.069(2) Uani 1 1 d .
H13 H 0.0045 0.3626 0.3298 0.083 Uiso 1 1 calc R
C14 C 0.0343(8) 0.4369(3) 0.2779(5) 0.068(2) Uani 1 1 d .
H14 H -0.0236 0.4308 0.2201 0.082 Uiso 1 1 calc R
C15 C 0.1054(7) 0.4853(3) 0.2959(4) 0.0589(18) Uani 1 1 d .
H15 H 0.1026 0.5111 0.2484 0.071 Uiso 1 1 calc R
C16 C 0.1837(6) 0.4975(2) 0.3853(4) 0.0431(15) Uani 1 1 d .
C17 C 0.2551(7) 0.5465(2) 0.4056(5) 0.0527(17) Uani 1 1 d .
H17 H 0.2568 0.5716 0.3574 0.063 Uiso 1 1 calc R
C18 C 0.3252(7) 0.5605(2) 0.4943(5) 0.0475(16) Uani 1 1 d .
C19 C 0.3947(7) 0.6125(2) 0.5135(6) 0.065(2) Uani 1 1 d .
H19 H 0.3981 0.6376 0.4653 0.078 Uiso 1 1 calc R
C20 C 0.4543(8) 0.6250(3) 0.5997(6) 0.077(2) Uani 1 1 d .
H20 H 0.4985 0.6591 0.6111 0.093 Uiso 1 1 calc R
C21 C 0.4529(8) 0.5885(3) 0.6745(6) 0.074(2) Uani 1 1 d .
H21 H 0.4955 0.5984 0.7345 0.089 Uiso 1 1 calc R
C22 C 0.3901(7) 0.5396(2) 0.6588(5) 0.0608(19) Uani 1 1 d .
H22 H 0.3883 0.5156 0.7088 0.073 Uiso 1 1 calc R
C23 C 0.3254(6) 0.5227(2) 0.5674(4) 0.0463(15) Uani 1 1 d .
C24 C 0.6202(7) 0.3817(3) 0.8262(4) 0.069(2) Uani 1 1 d .
H24A H 0.5634 0.4089 0.7885 0.104 Uiso 1 1 calc R
H24B H 0.6032 0.3471 0.7967 0.104 Uiso 1 1 calc R
H24C H 0.7327 0.3899 0.8324 0.104 Uiso 1 1 calc R
C25 C 0.6955(6) 0.3379(2) 0.9965(4) 0.0586(18) Uani 1 1 d .
H25A H 0.7998 0.3530 0.9910 0.088 Uiso 1 1 calc R
H25B H 0.6889 0.3028 0.9681 0.088 Uiso 1 1 calc R
H25C H 0.6780 0.3349 1.0617 0.088 Uiso 1 1 calc R
C26 C 0.1371(7) 0.3115(2) 1.1238(4) 0.0611(18) Uani 1 1 d .
H26A H 0.1487 0.2932 1.1832 0.092 Uiso 1 1 calc R
H26B H 0.0563 0.2939 1.0826 0.092 Uiso 1 1 calc R
H26C H 0.1062 0.3483 1.1330 0.092 Uiso 1 1 calc R
C27 C 0.3462(7) 0.2389(2) 1.0728(4) 0.0604(18) Uani 1 1 d .
H27A H 0.4448 0.2303 1.0470 0.091 Uiso 1 1 calc R
H27B H 0.2582 0.2226 1.0352 0.091 Uiso 1 1 calc R
H27C H 0.3496 0.2254 1.1360 0.091 Uiso 1 1 calc R
C28 C 0.2188(7) 0.4779(2) 0.9003(4) 0.0570(18) Uani 1 1 d .
H28A H 0.1774 0.4692 0.8371 0.085 Uiso 1 1 calc R
H28B H 0.3321 0.4843 0.9023 0.085 Uiso 1 1 calc R
H28C H 0.1664 0.5097 0.9206 0.085 Uiso 1 1 calc R
C29 C 0.2734(7) 0.4521(2) 1.0815(4) 0.0575(18) Uani 1 1 d .
H29A H 0.2214 0.4856 1.0934 0.086 Uiso 1 1 calc R
H29B H 0.3850 0.4586 1.0755 0.086 Uiso 1 1 calc R
H29C H 0.2629 0.4277 1.1328 0.086 Uiso 1 1 calc R

loop_
_atom_site_aniso_label
_atom_site_aniso_U_11
_atom_site_aniso_U_22
_atom_site_aniso_U_33
_atom_site_aniso_U_23
_atom_site_aniso_U_13
_atom_site_aniso_U_12
Ru1 0.0345(2) 0.0289(2) 0.0357(3) 0.0026(2) 0.00241(18) -0.0039(2)
Cl1 0.0755(11) 0.0399(9) 0.0654(11) -0.0066(8) 0.0151(9) 0.0089(8)
S1 0.0355(8) 0.0442(9) 0.0538(10) 0.0063(8) 0.0052(7) 0.0014(7)
S2 0.0460(9) 0.0374(8) 0.0376(9) 0.0056(7) 0.0042(7) -0.0052(7)
S3 0.0432(9) 0.0361(8) 0.0610(11) -0.0038(8) 0.0109(8) -0.0009(7)
O1 0.042(2) 0.046(2) 0.047(3) 0.002(2) 0.002(2) -0.0166(18)
O2 0.039(2) 0.040(2) 0.036(2) 0.0028(18) -0.0051(19) -0.0068(17)
O3 0.053(3) 0.045(2) 0.090(3) -0.012(2) 0.006(2) -0.0136(19)
O4 0.075(3) 0.072(3) 0.039(3) 0.008(2) -0.010(2) -0.025(2)
O5 0.022(2) 0.075(3) 0.139(4) -0.007(3) 0.022(3) -0.004(2)
C1 0.033(3) 0.040(3) 0.059(5) -0.010(3) 0.008(3) -0.001(3)
C2 0.047(4) 0.037(3) 0.071(5) -0.012(3) 0.014(3) -0.014(3)
C3 0.040(4) 0.044(4) 0.082(6) -0.021(4) -0.001(4) -0.005(3)
C4 0.042(4) 0.054(4) 0.070(5) -0.024(4) -0.017(4) -0.006(3)
C5 0.053(4) 0.050(4) 0.050(4) -0.007(3) -0.005(3) 0.011(3)
C6 0.031(3) 0.035(3) 0.044(4) -0.007(3) 0.004(3) 0.003(2)
C7 0.045(4) 0.029(3) 0.042(4) -0.009(3) 0.004(3) 0.012(3)
C8 0.051(4) 0.041(4) 0.038(4) -0.004(3) -0.008(3) 0.008(3)
C9 0.049(4) 0.038(3) 0.039(4) 0.002(3) -0.005(3) 0.000(3)
C10 0.041(3) 0.042(4) 0.042(4) -0.001(3) 0.004(3) 0.001(3)
C11 0.048(4) 0.041(4) 0.042(4) -0.005(3) 0.008(3) 0.007(3)
C12 0.083(5) 0.044(4) 0.050(4) 0.002(3) 0.009(4) 0.001(3)
C13 0.101(6) 0.056(4) 0.049(5) -0.013(4) 0.002(4) -0.018(4)
C14 0.079(5) 0.087(6) 0.038(4) -0.012(4) 0.000(4) 0.009(4)
C15 0.076(5) 0.058(4) 0.043(4) 0.010(3) 0.008(4) 0.010(4)
C16 0.048(4) 0.043(4) 0.039(4) 0.002(3) 0.007(3) 0.008(3)
C17 0.059(4) 0.044(4) 0.058(5) 0.020(3) 0.019(4) 0.007(3)
C18 0.044(4) 0.038(4) 0.060(5) 0.010(3) 0.007(3) 0.004(3)
C19 0.061(4) 0.047(4) 0.086(6) 0.004(4) 0.001(4) -0.007(3)
C20 0.074(5) 0.037(4) 0.119(7) -0.008(5) -0.002(5) -0.018(4)
C21 0.077(5) 0.059(5) 0.083(6) -0.023(4) -0.013(4) -0.001(4)
C22 0.068(5) 0.053(4) 0.058(5) 0.002(4) -0.010(4) -0.002(3)
C23 0.043(4) 0.039(4) 0.057(4) 0.001(3) 0.005(3) 0.003(3)
C24 0.051(4) 0.095(5) 0.066(5) 0.026(4) 0.029(4) 0.009(4)
C25 0.038(3) 0.071(4) 0.068(4) 0.020(4) 0.006(3) 0.010(3)
C26 0.066(4) 0.051(4) 0.072(5) 0.012(4) 0.034(4) -0.001(3)
C27 0.086(5) 0.037(3) 0.060(4) 0.015(3) 0.013(4) 0.007(3)
C28 0.080(4) 0.027(3) 0.061(4) 0.009(3) -0.003(4) 0.011(3)
C29 0.092(5) 0.038(3) 0.044(4) -0.008(3) 0.018(4) -0.010(3)

loop_
_atom_type_symbol
_atom_type_description
_atom_type_scat_dispersion_real
_atom_type_scat_dispersion_imag
_atom_type_scat_source
C C 0.0033 0.0016 'International Tables Vol C Tables 4.2.6.8 and 6.1.1.4'
H H 0.0000 0.0000 'International Tables Vol C Tables 4.2.6.8 and 6.1.1.4'
O O 0.0106 0.0060 'International Tables Vol C Tables 4.2.6.8 and 6.1.1.4'
S S 0.1246 0.1234 'International Tables Vol C Tables 4.2.6.8 and 6.1.1.4'
Cl Cl 0.1484 0.1585 'International Tables Vol C Tables 4.2.6.8 and 6.1.1.4'
Ru Ru -1.2594 0.8363 'International Tables Vol C Tables 4.2.6.8 and 6.1.1.4'

loop_
_geom_angle_atom_site_label_1
_geom_angle_atom_site_label_2
_geom_angle_atom_site_label_3
_geom_angle
O1 Ru1 O2 88.72(14)
O1 Ru1 S2 87.53(11)
O2 Ru1 S2 176.26(10)
O1 Ru1 S1 173.44(12)
O2 Ru1 S1 89.24(10)
S2 Ru1 S1 94.49(5)
O1 Ru1 S3 91.93(11)
O2 Ru1 S3 86.64(10)
S2 Ru1 S3 93.40(6)
S1 Ru1 S3 94.18(5)
O1 Ru1 Cl1 85.09(11)
O2 Ru1 Cl1 85.48(10)
S2 Ru1 Cl1 94.27(6)
S1 Ru1 Cl1 88.53(6)
S3 Ru1 Cl1 171.64(6)
O3 S1 C25 107.0(3)
O3 S1 C24 107.1(3)
C25 S1 C24 98.8(3)
O3 S1 Ru1 117.89(17)
C25 S1 Ru1 114.5(2)
C24 S1 Ru1 109.6(2)
O4 S2 C26 107.1(3)
O4 S2 C27 106.8(3)
C26 S2 C27 97.7(3)
O4 S2 Ru1 119.10(17)
C26 S2 Ru1 111.3(2)
C27 S2 Ru1 112.6(2)
O5 S3 C28 108.0(3)
O5 S3 C29 109.8(3)
C28 S3 C29 97.2(3)
O5 S3 Ru1 113.34(18)
C28 S3 Ru1 111.2(2)
C29 S3 Ru1 115.9(2)
C1 O1 Ru1 124.9(4)
C7 O2 Ru1 128.0(3)
O1 C1 C2 116.8(6)
O1 C1 C6 125.9(5)
C2 C1 C6 117.2(5)
C3 C2 C1 122.4(6)
C3 C2 H2 118.8
C1 C2 H2 118.8
C2 C3 C4 120.8(6)
C2 C3 H3 119.6
C4 C3 H3 119.6
C5 C4 C3 119.7(6)
C5 C4 H4 120.2
C3 C4 H4 120.2
C4 C5 C6 123.0(6)
C4 C5 H5 118.5
C6 C5 H5 118.5
C5 C6 C1 116.9(5)
C5 C6 C7 119.5(5)
C1 C6 C7 123.6(5)
O2 C7 C6 124.9(5)
O2 C7 C8 114.8(5)
C6 C7 C8 120.3(5)
C9 C8 C7 124.2(5)
C9 C8 H8 117.9
C7 C8 H8 117.9
C8 C9 C10 127.3(5)
C8 C9 H9 116.4
C10 C9 H9 116.4
C11 C10 C23 119.4(5)
C11 C10 C9 122.4(5)
C23 C10 C9 118.2(5)
C10 C11 C16 119.4(5)
C10 C11 C12 123.6(6)
C16 C11 C12 116.9(5)
C13 C12 C11 121.5(6)
C13 C12 H12 119.3
C11 C12 H12 119.3
C12 C13 C14 120.7(6)
C12 C13 H13 119.6
C14 C13 H13 119.6
C15 C14 C13 120.5(6)
C15 C14 H14 119.8
C13 C14 H14 119.8
C14 C15 C16 121.3(6)
C14 C15 H15 119.4
C16 C15 H15 119.4
C17 C16 C15 122.4(6)
C17 C16 C11 119.0(5)
C15 C16 C11 118.6(5)
C16 C17 C18 123.5(6)
C16 C17 H17 118.3
C18 C17 H17 118.3
C17 C18 C23 118.9(5)
C17 C18 C19 122.0(6)
C23 C18 C19 119.1(6)
C20 C19 C18 120.1(7)
C20 C19 H19 119.9
C18 C19 H19 119.9
C19 C20 C21 122.0(6)
C19 C20 H20 119.0
C21 C20 H20 119.0
C22 C21 C20 119.4(7)
C22 C21 H21 120.3
C20 C21 H21 120.3
C21 C22 C23 122.0(7)
C21 C22 H22 119.0
C23 C22 H22 119.0
C18 C23 C22 117.4(5)
C18 C23 C10 119.7(5)
C22 C23 C10 122.9(6)
S1 C24 H24A 109.5
S1 C24 H24B 109.5
H24A C24 H24B 109.5
S1 C24 H24C 109.5
H24A C24 H24C 109.5
H24B C24 H24C 109.5
S1 C25 H25A 109.5
S1 C25 H25B 109.5
H25A C25 H25B 109.5
S1 C25 H25C 109.5
H25A C25 H25C 109.5
H25B C25 H25C 109.5
S2 C26 H26A 109.5
S2 C26 H26B 109.5
H26A C26 H26B 109.5
S2 C26 H26C 109.5
H26A C26 H26C 109.5
H26B C26 H26C 109.5
S2 C27 H27A 109.5
S2 C27 H27B 109.5
H27A C27 H27B 109.5
S2 C27 H27C 109.5
H27A C27 H27C 109.5
H27B C27 H27C 109.5
S3 C28 H28A 109.5
S3 C28 H28B 109.5
H28A C28 H28B 109.5
S3 C28 H28C 109.5
H28A C28 H28C 109.5
H28B C28 H28C 109.5
S3 C29 H29A 109.5
S3 C29 H29B 109.5
H29A C29 H29B 109.5
S3 C29 H29C 109.5
H29A C29 H29C 109.5
H29B C29 H29C 109.5

loop_
_geom_bond_atom_site_label_1
_geom_bond_atom_site_label_2
_geom_bond_distance
Ru1 O1 2.059(3)
Ru1 O2 2.065(3)
Ru1 S2 2.2490(15)
Ru1 S1 2.2746(14)
Ru1 S3 2.2763(15)
Ru1 Cl1 2.4223(15)
S1 O3 1.481(4)
S1 C25 1.757(5)
S1 C24 1.777(6)
S2 O4 1.466(4)
S2 C26 1.757(6)
S2 C27 1.776(5)
S3 O5 1.469(4)
S3 C28 1.775(5)
S3 C29 1.777(5)
O1 C1 1.278(6)
O2 C7 1.258(5)
C1 C2 1.425(7)
C1 C6 1.437(8)
C2 C3 1.361(8)
C2 H2 0.9300
C3 C4 1.370(8)
C3 H3 0.9300
C4 C5 1.356(8)
C4 H4 0.9300
C5 C6 1.432(7)
C5 H5 0.9300
C6 C7 1.440(7)
C7 C8 1.476(7)
C8 C9 1.309(7)
C8 H8 0.9300
C9 C10 1.458(7)
C9 H9 0.9300
C10 C11 1.416(7)
C10 C23 1.442(7)
C11 C16 1.428(7)
C11 C12 1.429(7)
C12 C13 1.350(8)
C12 H12 0.9300
C13 C14 1.378(8)
C13 H13 0.9300
C14 C15 1.352(8)
C14 H14 0.9300
C15 C16 1.413(7)
C15 H15 0.9300
C16 C17 1.372(7)
C17 C18 1.390(8)
C17 H17 0.9300
C18 C23 1.403(8)
C18 C19 1.430(8)
C19 C20 1.322(9)
C19 H19 0.9300
C20 C21 1.401(9)
C20 H20 0.9300
C21 C22 1.333(8)
C21 H21 0.9300
C22 C23 1.428(8)
C22 H22 0.9300
C24 H24A 0.9600
C24 H24B 0.9600
C24 H24C 0.9600
C25 H25A 0.9600
C25 H25B 0.9600
C25 H25C 0.9600
C26 H26A 0.9600
C26 H26B 0.9600
C26 H26C 0.9600
C27 H27A 0.9600
C27 H27B 0.9600
C27 H27C 0.9600
C28 H28A 0.9600
C28 H28B 0.9600
C28 H28C 0.9600
C29 H29A 0.9600
C29 H29B 0.9600
C29 H29C 0.9600

loop_
_geom_torsion_atom_site_label_1
_geom_torsion_atom_site_label_2
_geom_torsion_atom_site_label_3
_geom_torsion_atom_site_label_4
_geom_torsion
O1 Ru1 S1 O3 165.0(10)
O2 Ru1 S1 O3 93.1(2)
S2 Ru1 S1 O3 -87.2(2)
S3 Ru1 S1 O3 6.5(2)
Cl1 Ru1 S1 O3 178.6(2)
O1 Ru1 S1 C25 -67.8(10)
O2 Ru1 S1 C25 -139.7(3)
S2 Ru1 S1 C25 40.0(2)
S3 Ru1 S1 C25 133.7(2)
Cl1 Ru1 S1 C25 -54.2(2)
O1 Ru1 S1 C24 42.2(10)
O2 Ru1 S1 C24 -29.7(3)
S2 Ru1 S1 C24 150.0(2)
S3 Ru1 S1 C24 -116.3(2)
Cl1 Ru1 S1 C24 55.8(2)
O1 Ru1 S2 O4 -164.6(2)
O2 Ru1 S2 O4 -163.4(16)
S1 Ru1 S2 O4 21.6(2)
S3 Ru1 S2 O4 -72.8(2)
Cl1 Ru1 S2 O4 110.5(2)
O1 Ru1 S2 C26 -39.3(2)
O2 Ru1 S2 C26 -38.1(17)
S1 Ru1 S2 C26 147.0(2)
S3 Ru1 S2 C26 52.5(2)
Cl1 Ru1 S2 C26 -124.2(2)
O1 Ru1 S2 C27 69.2(2)
O2 Ru1 S2 C27 70.4(17)
S1 Ru1 S2 C27 -104.5(2)
S3 Ru1 S2 C27 161.0(2)
Cl1 Ru1 S2 C27 -15.7(2)
O1 Ru1 S3 O5 3.1(3)
O2 Ru1 S3 O5 91.7(3)
S2 Ru1 S3 O5 -84.5(2)
S1 Ru1 S3 O5 -179.3(2)
Cl1 Ru1 S3 O5 72.1(5)
O1 Ru1 S3 C28 -118.8(2)
O2 Ru1 S3 C28 -30.2(2)
S2 Ru1 S3 C28 153.5(2)
S1 Ru1 S3 C28 58.8(2)
Cl1 Ru1 S3 C28 -49.9(5)
O1 Ru1 S3 C29 131.4(2)
O2 Ru1 S3 C29 -140.0(2)
S2 Ru1 S3 C29 43.7(2)
S1 Ru1 S3 C29 -51.0(2)
Cl1 Ru1 S3 C29 -159.7(4)
O2 Ru1 O1 C1 19.0(4)
S2 Ru1 O1 C1 -161.0(4)
S1 Ru1 O1 C1 -52.9(12)
S3 Ru1 O1 C1 105.6(4)
Cl1 Ru1 O1 C1 -66.5(4)
O1 Ru1 O2 C7 -3.9(4)
S2 Ru1 O2 C7 -5.1(19)
S1 Ru1 O2 C7 169.8(4)
S3 Ru1 O2 C7 -95.9(4)
Cl1 Ru1 O2 C7 81.2(4)
Ru1 O1 C1 C2 159.4(4)
Ru1 O1 C1 C6 -23.2(7)
O1 C1 C2 C3 175.5(5)
C6 C1 C2 C3 -2.1(8)
C1 C2 C3 C4 0.3(9)
C2 C3 C4 C5 1.4(9)
C3 C4 C5 C6 -1.1(9)
C4 C5 C6 C1 -0.8(8)
C4 C5 C6 C7 177.2(5)
O1 C1 C6 C5 -175.0(5)
C2 C1 C6 C5 2.3(7)
O1 C1 C6 C7 7.1(9)
C2 C1 C6 C7 -175.6(5)
Ru1 O2 C7 C6 -8.3(7)
Ru1 O2 C7 C8 170.5(3)
C5 C6 C7 O2 -167.5(5)
C1 C6 C7 O2 10.3(8)
C5 C6 C7 C8 13.7(7)
C1 C6 C7 C8 -168.5(5)
O2 C7 C8 C9 12.7(8)
C6 C7 C8 C9 -168.4(5)
C7 C8 C9 C10 -175.2(5)
C8 C9 C10 C11 -42.3(9)
C8 C9 C10 C23 135.9(6)
C23 C10 C11 C16 -0.4(8)
C9 C10 C11 C16 177.8(5)
C23 C10 C11 C12 176.1(5)
C9 C10 C11 C12 -5.7(9)
C10 C11 C12 C13 176.3(6)
C16 C11 C12 C13 -7.1(9)
C11 C12 C13 C14 1.6(10)
C12 C13 C14 C15 4.6(11)
C13 C14 C15 C16 -5.0(10)
C14 C15 C16 C17 -179.3(6)
C14 C15 C16 C11 -0.8(9)
C10 C11 C16 C17 1.8(8)
C12 C11 C16 C17 -174.8(5)
C10 C11 C16 C15 -176.7(5)
C12 C11 C16 C15 6.6(8)
C15 C16 C17 C18 176.4(5)
C11 C16 C17 C18 -2.1(9)
C16 C17 C18 C23 0.8(9)
C16 C17 C18 C19 -178.2(6)
C17 C18 C19 C20 177.2(6)
C23 C18 C19 C20 -1.8(10)
C18 C19 C20 C21 0.4(11)
C19 C20 C21 C22 0.1(11)
C20 C21 C22 C23 0.8(10)
C17 C18 C23 C22 -176.5(5)
C19 C18 C23 C22 2.6(8)
C17 C18 C23 C10 0.7(8)
C19 C18 C23 C10 179.8(5)
C21 C22 C23 C18 -2.1(9)
C21 C22 C23 C10 -179.3(6)
C11 C10 C23 C18 -0.9(8)
C9 C10 C23 C18 -179.2(5)
C11 C10 C23 C22 176.1(5)
C9 C10 C23 C22 -2.1(8)
